data_7113215
loop_
_publ_author_name
'Siemeling, Ulrich'
'Rother, Dag'
'Bruhn, Clemens'

_publ_section_title
;
 "Schizoid" reactivity of 1,1'-diisocyanoferrocene
;
_journal_coden_ASTM CHCOFS
_journal_issue 41
_journal_name_full
;
 Chemical Communications (Cambridge, United Kingdom)
;
_journal_page_first 4227
_journal_page_last 4229
_journal_paper_doi 10.1039/b709063c
_journal_year 2007
_chemical_formula_moiety 'C108 H78 Au6 Fe9 N6, 2(C H2 Cl2)'
_chemical_formula_sum 'C110 H82 Au6 Cl4 Fe9 N6'
_chemical_formula_weight 3314.07
_space_group_IT_number 2
_symmetry_cell_setting triclinic
_symmetry_space_group_name_Hall '-P 1'
_symmetry_space_group_name_H-M 'P -1'
_atom_sites_solution_hydrogens geom
_atom_sites_solution_primary direct
_atom_sites_solution_secondary difmap
_audit_creation_method SHELXL-97
_cell_angle_alpha 110.426(10)
_cell_angle_beta 104.403(10)
_cell_angle_gamma 108.902(10)
_cell_formula_units_Z 2
_cell_length_a 13.6125(18)
_cell_length_b 19.243(3)
_cell_length_c 23.262(3)
_cell_measurement_reflns_used 13142
_cell_measurement_temperature 133(2)
_cell_measurement_theta_max 24.80
_cell_measurement_theta_min 1.27
_cell_volume 4932.0(15)
_computing_structure_refinement 'SHELXL-97 (Sheldrick, 1997)'
_computing_structure_solution 'SHELXS-97 (Sheldrick, 1990)'
_diffrn_ambient_temperature 133(2)
_diffrn_detector 'image plate (34 cm diameter)'
_diffrn_detector_area_resol_mean 6.67
_diffrn_detector_type STOE
_diffrn_measured_fraction_theta_full 0.950
_diffrn_measured_fraction_theta_max 0.950
_diffrn_measurement_details ' 180 frames, detector distance = 130 mm'
_diffrn_measurement_device '2-circle goniometer'
_diffrn_measurement_device_type 'STOE IPDS 2'
_diffrn_measurement_method 'rotation method'
_diffrn_radiation_collimation '0.5 mm diameter, multiple pinhole'
_diffrn_radiation_monochromator 'plane graphite'
_diffrn_radiation_polarisn_norm 0
_diffrn_radiation_type 'Mo K\a'
_diffrn_radiation_wavelength 0.71073
_diffrn_reflns_av_R_equivalents 0.1122
_diffrn_reflns_av_sigmaI/netI 0.2082
_diffrn_reflns_limit_h_max 13
_diffrn_reflns_limit_h_min -14
_diffrn_reflns_limit_k_max 20
_diffrn_reflns_limit_k_min -20
_diffrn_reflns_limit_l_max 25
_diffrn_reflns_limit_l_min -25
_diffrn_reflns_number 24014
_diffrn_reflns_theta_full 22.50
_diffrn_reflns_theta_max 22.50
_diffrn_reflns_theta_min 1.61
_diffrn_source 'sealed X-ray tube, 12 x 0.4 mm long-fine focus'
_diffrn_source_current 30
_diffrn_source_power 1.50
_diffrn_source_voltage 50
_diffrn_standards_decay_% none
_exptl_absorpt_coefficient_mu 10.323
_exptl_absorpt_correction_T_max 0.6769
_exptl_absorpt_correction_T_min 0.1823
_exptl_absorpt_correction_type integration
_exptl_absorpt_process_details 'X-red ver. 1.06 (Stoe & Cie., 2001)'
_exptl_crystal_colour red
_exptl_crystal_density_diffrn 2.232
_exptl_crystal_density_method 'not measured'
_exptl_crystal_description prism
_exptl_crystal_F_000 3120
_exptl_crystal_size_max 0.25
_exptl_crystal_size_mid 0.10
_exptl_crystal_size_min 0.04
_refine_diff_density_max 2.569
_refine_diff_density_min -2.859
_refine_diff_density_rms 0.257
_refine_ls_extinction_method none
_refine_ls_goodness_of_fit_ref 0.859
_refine_ls_hydrogen_treatment constr
_refine_ls_matrix_type full
_refine_ls_number_parameters 927
_refine_ls_number_reflns 12254
_refine_ls_number_restraints 0
_refine_ls_restrained_S_all 0.859
_refine_ls_R_factor_all 0.1451
_refine_ls_R_factor_gt 0.0715
_refine_ls_shift/su_max 0.000
_refine_ls_shift/su_mean 0.000
_refine_ls_structure_factor_coef Fsqd
_refine_ls_weighting_details 'calc w=1/[\s^2^(Fo^2^)+(0.0700P)^2^+0.0000P] where P=(Fo^2^+2Fc^2^)/3'
_refine_ls_weighting_scheme calc
_refine_ls_wR_factor_gt 0.1567
_refine_ls_wR_factor_ref 0.1795
_reflns_number_gt 5764
_reflns_number_total 12254
_reflns_threshold_expression >2sigma(I)
_cod_duplicate_entry 7102225
_cod_data_source_file b709063c.txt
_cod_data_source_block i0266
_cod_database_code 7113215

loop_
_symmetry_equiv_pos_as_xyz
'x, y, z'
'-x, -y, -z'

loop_
_atom_site_label
_atom_site_type_symbol
_atom_site_fract_x
_atom_site_fract_y
_atom_site_fract_z
_atom_site_U_iso_or_equiv
_atom_site_adp_type
_atom_site_occupancy
_atom_site_symmetry_multiplicity
_atom_site_calc_flag
_atom_site_refinement_flags
C1A C 0.189(3) -0.0575(17) 0.7052(14) 0.041(8) Uani 1 1 d .
C2A C 0.190(3) -0.0763(16) 0.7585(15) 0.057(10) Uani 1 1 d .
C3A C 0.189(3) -0.0826(18) 0.8087(16) 0.054(9) Uani 1 1 d .
C4A C 0.1803(11) -0.1066(8) 0.8613(5) 0.060(10) Uani 1 1 d G
C5A C 0.2471(13) -0.0567(9) 0.9315(5) 0.084(13) Uani 1 1 d G
H5A H 0.3008 0.0003 0.9534 0.100 Uiso 1 1 calc R
C6A C 0.2196(14) -0.1070(10) 0.9631(5) 0.074(12) Uani 1 1 d G
H6A H 0.2516 -0.0895 1.0099 0.089 Uiso 1 1 calc R
C7A C 0.1357(13) -0.1880(10) 0.9124(6) 0.088(15) Uani 1 1 d G
H7A H 0.1018 -0.2342 0.9194 0.106 Uiso 1 1 calc R
C8A C 0.1114(10) -0.1877(9) 0.8495(6) 0.074(12) Uani 1 1 d G
H8A H 0.0584 -0.2338 0.8070 0.089 Uiso 1 1 calc R
C9A C 0.4558(10) -0.1091(10) 0.9234(4) 0.101(15) Uani 1 1 d G
H9A H 0.5103 -0.0524 0.9507 0.122 Uiso 1 1 calc R
C10A C 0.4196(13) -0.1681(12) 0.9464(5) 0.12(2) Uani 1 1 d G
H10A H 0.4457 -0.1579 0.9918 0.145 Uiso 1 1 calc R
C11A C 0.3375(14) -0.2453(10) 0.8897(6) 0.108(17) Uani 1 1 d G
H11A H 0.2991 -0.2956 0.8905 0.129 Uiso 1 1 calc R
C12A C 0.3230(11) -0.2338(8) 0.8316(5) 0.074(12) Uani 1 1 d G
H12A H 0.2731 -0.2752 0.7867 0.089 Uiso 1 1 calc R
C13A C 0.3961(9) -0.1497(8) 0.8524(4) 0.083(12) Uani 1 1 d G
H13A H 0.4037 -0.1249 0.8239 0.099 Uiso 1 1 calc R
C14A C 0.1431(9) -0.2006(7) 0.6338(5) 0.040(7) Uani 1 1 d G
C15A C 0.1647(7) -0.2370(6) 0.6761(4) 0.086(14) Uani 1 1 d G
H15A H 0.1942 -0.2097 0.7238 0.103 Uiso 1 1 calc R
C16A C 0.1344(9) -0.3215(6) 0.6346(5) 0.074(11) Uani 1 1 d G
H16A H 0.1401 -0.3606 0.6496 0.089 Uiso 1 1 calc R
C17A C 0.0941(10) -0.3373(7) 0.5667(4) 0.064(11) Uani 1 1 d G
H17A H 0.0680 -0.3888 0.5283 0.077 Uiso 1 1 calc R
C18A C 0.0994(10) -0.2625(8) 0.5662(4) 0.061(10) Uani 1 1 d G
H18A H 0.0776 -0.2553 0.5274 0.073 Uiso 1 1 calc R
C19A C 0.4085(10) -0.1568(8) 0.6409(6) 0.057(9) Uiso 1 1 d G
C20A C 0.4219(8) -0.2028(8) 0.6759(5) 0.053(9) Uani 1 1 d G
H20A H 0.4555 -0.1809 0.7233 0.063 Uiso 1 1 calc R
C21A C 0.3762(11) -0.2874(8) 0.6276(6) 0.069(11) Uani 1 1 d G
H21A H 0.3739 -0.3319 0.6370 0.083 Uiso 1 1 calc R
C22A C 0.3346(12) -0.2935(8) 0.5627(5) 0.079(12) Uani 1 1 d G
H22A H 0.2996 -0.3430 0.5212 0.095 Uiso 1 1 calc R
C23A C 0.3546(11) -0.2128(8) 0.5710(5) 0.064(9) Uiso 1 1 d G
H23A H 0.3352 -0.1988 0.5358 0.077 Uiso 1 1 calc R
C24A C 0.457(3) -0.0009(19) 0.6993(14) 0.040(7) Uiso 1 1 d .
C25A C 0.594(3) 0.2361(19) 0.8062(15) 0.046(8) Uani 1 1 d .
C26A C 0.649(3) 0.312(3) 0.8469(19) 0.063(11) Uani 1 1 d .
C27A C 0.7093(18) 0.3989(10) 0.8932(6) 0.052(9) Uani 1 1 d G
C28A C 0.8296(17) 0.4431(14) 0.9276(9) 0.074(11) Uani 1 1 d G
H28A H 0.8817 0.4216 0.9206 0.088 Uiso 1 1 calc R
C29A C 0.8583(17) 0.5251(12) 0.9743(9) 0.082(13) Uani 1 1 d G
H29A H 0.9330 0.5681 1.0040 0.099 Uiso 1 1 calc R
C30A C 0.756(2) 0.5316(10) 0.9688(9) 0.077(13) Uani 1 1 d G
H30A H 0.7497 0.5797 0.9942 0.092 Uiso 1 1 calc R
C31A C 0.6636(16) 0.4536(13) 0.9187(9) 0.071(11) Uani 1 1 d G
H31A H 0.5852 0.4403 0.9046 0.085 Uiso 1 1 calc R
C32A C 0.709(2) 0.3346(10) 1.0036(10) 0.092(14) Uani 1 1 d G
H32A H 0.6839 0.2803 0.9688 0.111 Uiso 1 1 calc R
C33A C 0.8240(19) 0.3925(15) 1.0482(10) 0.099(18) Uani 1 1 d G
H33A H 0.8889 0.3837 1.0485 0.119 Uiso 1 1 calc R
C34A C 0.825(2) 0.4657(13) 1.0923(7) 0.11(2) Uani 1 1 d G
H34A H 0.8903 0.5146 1.1273 0.134 Uiso 1 1 calc R
C35A C 0.711(2) 0.4532(14) 1.0749(9) 0.079(12) Uani 1 1 d G
H35A H 0.6862 0.4922 1.0962 0.094 Uiso 1 1 calc R
C36A C 0.6392(17) 0.3722(13) 1.0201(11) 0.064(10) Uani 1 1 d G
H36A H 0.5586 0.3474 0.9983 0.077 Uiso 1 1 calc R
C1B C 0.296(3) 0.193(2) 0.6900(16) 0.055(8) Uiso 1 1 d .
C2B C 0.322(3) 0.2825(18) 0.7024(16) 0.050(9) Uani 1 1 d .
C3B C 0.348(3) 0.343(2) 0.7048(17) 0.059(10) Uani 1 1 d .
C4B C 0.3796(9) 0.4305(7) 0.7129(6) 0.045(8) Uani 1 1 d G
C5B C 0.4042(9) 0.5038(6) 0.7696(6) 0.072(11) Uani 1 1 d G
H5B H 0.4085 0.5087 0.8124 0.087 Uiso 1 1 calc R
C6B C 0.4211(11) 0.5684(7) 0.7513(7) 0.071(10) Uani 1 1 d G
H6B H 0.4388 0.6241 0.7796 0.085 Uiso 1 1 calc R
C7B C 0.4070(11) 0.5351(8) 0.6832(7) 0.080(13) Uani 1 1 d G
H7B H 0.4136 0.5647 0.6579 0.096 Uiso 1 1 calc R
C8B C 0.3813(12) 0.4499(8) 0.6595(7) 0.060(10) Uani 1 1 d G
H8B H 0.3677 0.4124 0.6155 0.072 Uiso 1 1 calc R
C9B C 0.1135(9) 0.3774(8) 0.6613(6) 0.057(9) Uiso 1 1 d G
H9B H 0.1039 0.3251 0.6588 0.068 Uiso 1 1 calc R
C10B C 0.1306(10) 0.4474(9) 0.7181(7) 0.097(15) Uani 1 1 d G
H10B H 0.1344 0.4502 0.7602 0.117 Uiso 1 1 calc R
C11B C 0.1411(12) 0.5126(10) 0.7008(8) 0.072(11) Uani 1 1 d G
H11B H 0.1531 0.5666 0.7294 0.087 Uiso 1 1 calc R
C12B C 0.1305(11) 0.4828(10) 0.6334(8) 0.12(2) Uani 1 1 d G
H12B H 0.1341 0.5134 0.6089 0.147 Uiso 1 1 calc R
C13B C 0.1135(11) 0.3992(9) 0.6090(6) 0.075(11) Uani 1 1 d G
H13B H 0.1037 0.3641 0.5653 0.090 Uiso 1 1 calc R
C14B C 0.2844(10) 0.2427(6) 0.7992(5) 0.042(8) Uani 1 1 d G
C15B C 0.1971(9) 0.2666(5) 0.8036(5) 0.057(10) Uani 1 1 d G
H15B H 0.1216 0.2394 0.7703 0.068 Uiso 1 1 calc R
C16B C 0.2425(10) 0.3384(6) 0.8665(5) 0.048(8) Uani 1 1 d G
H16B H 0.2027 0.3676 0.8827 0.057 Uiso 1 1 calc R
C17B C 0.3578(10) 0.3588(6) 0.9010(4) 0.051(9) Uani 1 1 d G
H17B H 0.4087 0.4040 0.9443 0.061 Uiso 1 1 calc R
C18B C 0.3837(9) 0.2997(7) 0.8593(6) 0.057(9) Uani 1 1 d G
H18B H 0.4550 0.2984 0.8699 0.068 Uiso 1 1 calc R
C19B C 0.2805(14) 0.1567(8) 0.9072(7) 0.052(9) Uani 1 1 d G
C20B C 0.2942(14) 0.2258(8) 0.9633(6) 0.082(14) Uani 1 1 d G
H20B H 0.3616 0.2626 1.0033 0.098 Uiso 1 1 calc R
C21B C 0.1893(14) 0.2302(8) 0.9493(7) 0.067(10) Uani 1 1 d G
H21B H 0.1743 0.2705 0.9782 0.080 Uiso 1 1 calc R
C22B C 0.1109(12) 0.1638(8) 0.8845(7) 0.051(9) Uani 1 1 d G
H22B H 0.0342 0.1519 0.8624 0.062 Uiso 1 1 calc R
C23B C 0.1673(14) 0.1184(7) 0.8584(7) 0.059(10) Uani 1 1 d G
H23B H 0.1349 0.0707 0.8159 0.071 Uiso 1 1 calc R
C24B C 0.414(3) 0.1016(19) 0.8771(18) 0.054(9) Uani 1 1 d .
C25B C 0.635(3) 0.020(2) 0.8502(19) 0.058(9) Uani 1 1 d .
C26B C 0.696(4) -0.014(2) 0.836(2) 0.073(11) Uani 1 1 d .
C27B C 0.7804(17) -0.0449(12) 0.8298(10) 0.052(9) Uani 1 1 d G
C28B C 0.8970(17) -0.0018(8) 0.8747(9) 0.071(11) Uani 1 1 d G
H28B H 0.9330 0.0509 0.9135 0.085 Uiso 1 1 calc R
C29B C 0.9505(14) -0.0513(12) 0.8513(10) 0.076(12) Uani 1 1 d G
H29B H 1.0285 -0.0375 0.8718 0.091 Uiso 1 1 calc R
C30B C 0.8669(19) -0.1249(11) 0.7920(9) 0.069(11) Uani 1 1 d G
H30B H 0.8792 -0.1691 0.7659 0.083 Uiso 1 1 calc R
C31B C 0.7618(17) -0.1210(11) 0.7788(7) 0.073(12) Uani 1 1 d G
H31B H 0.6913 -0.1621 0.7421 0.087 Uiso 1 1 calc R
C32B C 0.7215(18) -0.1427(13) 0.9177(11) 0.076(12) Uani 1 1 d G
H32B H 0.6619 -0.1277 0.9195 0.091 Uiso 1 1 calc R
C33B C 0.836(2) -0.0962(11) 0.9653(7) 0.089(16) Uani 1 1 d G
H33B H 0.8674 -0.0446 1.0046 0.107 Uiso 1 1 calc R
C34B C 0.8972(18) -0.1404(13) 0.9440(9) 0.053(9) Uani 1 1 d G
H34B H 0.9758 -0.1235 0.9665 0.064 Uiso 1 1 calc R
C35B C 0.820(2) -0.2142(10) 0.8832(10) 0.090(14) Uani 1 1 d G
H35B H 0.8374 -0.2554 0.8578 0.108 Uiso 1 1 calc R
C36B C 0.7111(17) -0.2156(10) 0.8669(10) 0.072(12) Uani 1 1 d G
H36B H 0.6434 -0.2579 0.8288 0.086 Uiso 1 1 calc R
C1C C 0.231(3) -0.057(2) 0.5098(16) 0.059(9) Uiso 1 1 d .
C2C C 0.223(3) -0.1139(19) 0.4555(15) 0.047(8) Uiso 1 1 d .
C3C C 0.198(3) -0.1853(18) 0.4093(14) 0.041(7) Uiso 1 1 d .
C4C C 0.1741(8) -0.2624(5) 0.3570(5) 0.054(10) Uani 1 1 d G
C5C C 0.1782(8) -0.2753(5) 0.2938(5) 0.070(11) Uani 1 1 d G
H5C H 0.1934 -0.2348 0.2785 0.084 Uiso 1 1 calc R
C6C C 0.1557(10) -0.3593(5) 0.2576(6) 0.089(14) Uani 1 1 d G
H6C H 0.1531 -0.3849 0.2138 0.107 Uiso 1 1 calc R
C7C C 0.1377(10) -0.3984(5) 0.2984(7) 0.064(11) Uani 1 1 d G
H7C H 0.1209 -0.4546 0.2866 0.076 Uiso 1 1 calc R
C8C C 0.1491(10) -0.3385(5) 0.3598(7) 0.085(13) Uani 1 1 d G
H8C H 0.1413 -0.3477 0.3963 0.102 Uiso 1 1 calc R
C9C C 0.4420(9) -0.2096(7) 0.4245(6) 0.074(11) Uani 1 1 d G
H9C H 0.4494 -0.1624 0.4605 0.089 Uiso 1 1 calc R
C10C C 0.4477(9) -0.2144(7) 0.3632(6) 0.081(13) Uani 1 1 d G
H10C H 0.4595 -0.1712 0.3509 0.097 Uiso 1 1 calc R
C11C C 0.4326(11) -0.2954(7) 0.3234(7) 0.087(13) Uani 1 1 d G
H11C H 0.4325 -0.3158 0.2798 0.105 Uiso 1 1 calc R
C12C C 0.4175(11) -0.3405(7) 0.3601(7) 0.068(11) Uani 1 1 d G
H12C H 0.4056 -0.3964 0.3454 0.082 Uiso 1 1 calc R
C13C C 0.4234(11) -0.2875(7) 0.4226(6) 0.076(12) Uani 1 1 d G
H13C H 0.4161 -0.3016 0.4571 0.091 Uiso 1 1 calc R
C14C C 0.3025(10) 0.0529(5) 0.4723(4) 0.049(9) Uani 1 1 d G
C15C C 0.3073(11) 0.1277(5) 0.4723(5) 0.046(8) Uani 1 1 d G
H15C H 0.2882 0.1655 0.5007 0.056 Uiso 1 1 calc R
C16C C 0.3454(10) 0.1362(5) 0.4225(6) 0.053(9) Uani 1 1 d G
H16C H 0.3564 0.1806 0.4117 0.063 Uiso 1 1 calc R
C17C C 0.3643(9) 0.0667(5) 0.3917(5) 0.048(9) Uani 1 1 d G
H17C H 0.3902 0.0564 0.3567 0.058 Uiso 1 1 calc R
C18C C 0.3378(8) 0.0152(5) 0.4225(4) 0.041(8) Uani 1 1 d G
H18C H 0.3428 -0.0356 0.4116 0.049 Uiso 1 1 calc R
C19C C 0.0341(8) -0.0559(7) 0.3521(6) 0.053(9) Uani 1 1 d G
C20C C 0.0340(10) 0.0198(7) 0.3572(7) 0.059(10) Uani 1 1 d G
H20C H 0.0099 0.0525 0.3861 0.071 Uiso 1 1 calc R
C21C C 0.0761(11) 0.0381(7) 0.3115(6) 0.070(11) Uani 1 1 d G
H21C H 0.0852 0.0852 0.3045 0.084 Uiso 1 1 calc R
C22C C 0.1023(11) -0.0263(7) 0.2781(5) 0.089(14) Uani 1 1 d G
H22C H 0.1319 -0.0299 0.2449 0.107 Uiso 1 1 calc R
C23C C 0.0763(8) -0.0844(6) 0.3032(5) 0.050(9) Uani 1 1 d G
H23C H 0.0856 -0.1336 0.2897 0.060 Uiso 1 1 calc R
C24C C -0.036(3) -0.135(2) 0.4178(18) 0.065(9) Uiso 1 1 d .
C25C C -0.138(3) -0.230(2) 0.5215(16) 0.056(9) Uani 1 1 d .
C26C C -0.170(3) -0.262(2) 0.5579(17) 0.051(9) Uani 1 1 d .
C27C C -0.2088(18) -0.2931(7) 0.5998(9) 0.058(10) Uani 1 1 d G
C28C C -0.3190(18) -0.3229(9) 0.5996(11) 0.086(14) Uani 1 1 d G
H28C H -0.3854 -0.3280 0.5693 0.103 Uiso 1 1 calc R
C29C C -0.312(2) -0.3439(9) 0.6528(11) 0.096(16) Uani 1 1 d G
H29C H -0.3737 -0.3654 0.6643 0.116 Uiso 1 1 calc R
C30C C -0.198(2) -0.3270(9) 0.6858(7) 0.078(12) Uani 1 1 d G
H30C H -0.1697 -0.3352 0.7232 0.094 Uiso 1 1 calc R
C31C C -0.1342(16) -0.2956(8) 0.6530(9) 0.073(12) Uani 1 1 d G
H31C H -0.0553 -0.2792 0.6647 0.088 Uiso 1 1 calc R
C32C C -0.2583(19) -0.4787(9) 0.5018(8) 0.073(12) Uani 1 1 d G
H32C H -0.2328 -0.4574 0.4742 0.088 Uiso 1 1 calc R
C33C C -0.3721(16) -0.5120(8) 0.4958(8) 0.094(15) Uani 1 1 d G
H33C H -0.4357 -0.5169 0.4632 0.113 Uiso 1 1 calc R
C34C C -0.3755(16) -0.5364(7) 0.5457(10) 0.063(11) Uani 1 1 d G
H34C H -0.4411 -0.5602 0.5531 0.075 Uiso 1 1 calc R
C35C C -0.2607(19) -0.5186(8) 0.5839(9) 0.072(11) Uani 1 1 d G
H35C H -0.2373 -0.5290 0.6208 0.086 Uiso 1 1 calc R
C36C C -0.1895(16) -0.4828(9) 0.5562(10) 0.056(9) Uani 1 1 d G
H36C H -0.1098 -0.4647 0.5715 0.067 Uiso 1 1 calc R
C37 C -0.218(5) -0.464(3) 0.815(3) 0.13(2) Uani 1 1 d .
H37A H -0.2208 -0.4622 0.8574 0.154 Uiso 1 1 calc R
H37B H -0.2341 -0.5213 0.7849 0.154 Uiso 1 1 calc R
C38 C 0.842(4) 0.216(3) 0.884(2) 0.097(15) Uani 1 1 d .
H38A H 0.7850 0.2375 0.8859 0.117 Uiso 1 1 calc R
H38B H 0.8004 0.1561 0.8522 0.117 Uiso 1 1 calc R
N1A N 0.172(2) -0.1121(14) 0.6466(11) 0.039(6) Uiso 1 1 d .
N2A N 0.432(3) -0.0710(15) 0.6717(14) 0.059(8) Uani 1 1 d .
N1B N 0.276(2) 0.1769(14) 0.7373(11) 0.040(6) Uani 1 1 d .
N2B N 0.360(2) 0.1283(15) 0.8939(12) 0.045(6) Uani 1 1 d .
N1C N 0.269(2) 0.0296(16) 0.5174(13) 0.056(7) Uiso 1 1 d .
N2C N -0.004(2) -0.0950(15) 0.3880(12) 0.049(7) Uani 1 1 d .
Fe1A Fe 0.2837(5) -0.1549(3) 0.8950(2) 0.0623(14) Uani 1 1 d .
Fe2A Fe 0.2545(4) -0.2507(3) 0.6163(2) 0.0517(12) Uani 1 1 d .
Fe3A Fe 0.7568(5) 0.4403(3) 0.9943(2) 0.0658(15) Uani 1 1 d .
Fe1B Fe 0.2622(5) 0.4729(3) 0.6904(2) 0.0592(14) Uani 1 1 d .
Fe2B Fe 0.2512(4) 0.2392(3) 0.8785(2) 0.0489(12) Uani 1 1 d .
Fe3B Fe 0.8234(4) -0.1145(3) 0.8703(2) 0.0567(13) Uani 1 1 d .
Fe1C Fe 0.2965(4) -0.3002(3) 0.3457(2) 0.0534(12) Uani 1 1 d .
Fe2C Fe 0.1950(4) 0.0271(3) 0.3779(2) 0.0497(12) Uani 1 1 d .
Fe3C Fe -0.2641(5) -0.4119(3) 0.5872(2) 0.0591(14) Uani 1 1 d .
Au1A Au 0.24047(12) 0.05991(7) 0.72342(6) 0.0449(3) Uani 1 1 d .
Au2A Au 0.51405(13) 0.11625(8) 0.74874(7) 0.0542(4) Uani 1 1 d .
Au1B Au 0.27984(12) 0.11436(8) 0.60564(6) 0.0462(3) Uani 1 1 d .
Au2B Au 0.52712(13) 0.06156(9) 0.86281(7) 0.0597(4) Uani 1 1 d .
Au1C Au 0.19579(12) -0.07960(7) 0.57664(6) 0.0461(3) Uani 1 1 d .
Au2C Au -0.08324(13) -0.17922(8) 0.47091(7) 0.0552(4) Uani 1 1 d .
Cl1 Cl -0.0870(12) -0.4003(8) 0.8314(8) 0.124(5) Uani 1 1 d .
Cl2 Cl -0.3248(13) -0.4441(9) 0.7779(10) 0.158(6) Uani 1 1 d .
Cl3 Cl 0.9138(11) 0.2307(7) 0.9611(5) 0.094(3) Uani 1 1 d .
Cl4 Cl 0.9277(10) 0.2653(7) 0.8516(5) 0.083(3) Uani 1 1 d .

loop_
_atom_site_aniso_label
_atom_site_aniso_U_11
_atom_site_aniso_U_22
_atom_site_aniso_U_33
_atom_site_aniso_U_23
_atom_site_aniso_U_13
_atom_site_aniso_U_12
C1A 0.05(2) 0.033(17) 0.045(18) 0.011(16) 0.019(18) 0.033(18)
C2A 0.11(3) 0.012(15) 0.037(18) 0.013(14) 0.01(2) 0.023(19)
C3A 0.07(3) 0.027(17) 0.04(2) 0.002(16) 0.02(2) 0.006(19)
C4A 0.08(3) 0.04(2) 0.023(17) -0.004(16) 0.000(19) 0.02(2)
C5A 0.10(4) 0.09(3) 0.06(2) 0.02(2) 0.03(3) 0.07(3)
C6A 0.12(4) 0.07(3) 0.04(2) 0.05(2) 0.03(2) 0.03(3)
C7A 0.10(4) 0.10(3) 0.020(18) 0.04(2) 0.00(2) -0.01(3)
C8A 0.11(4) 0.07(3) 0.08(3) 0.05(2) 0.07(3) 0.05(3)
C9A 0.06(3) 0.12(4) 0.12(4) 0.04(4) 0.03(3) 0.06(3)
C10A 0.14(5) 0.20(6) 0.09(3) 0.08(4) 0.06(4) 0.11(5)
C11A 0.12(5) 0.16(5) 0.10(3) 0.10(4) 0.04(3) 0.10(4)
C12A 0.10(4) 0.05(2) 0.06(2) 0.01(2) 0.01(2) 0.05(3)
C13A 0.09(4) 0.07(3) 0.09(3) 0.05(3) 0.02(3) 0.04(3)
C14A 0.03(2) 0.030(17) 0.039(17) 0.013(15) 0.013(17) 0.001(16)
C15A 0.13(4) 0.04(2) 0.08(3) 0.04(2) 0.00(3) 0.03(2)
C16A 0.05(3) 0.07(3) 0.10(3) 0.04(3) 0.02(3) 0.03(2)
C17A 0.11(3) 0.009(15) 0.041(18) 0.013(15) 0.00(2) 0.010(19)
C18A 0.08(3) 0.08(3) 0.05(2) 0.05(2) 0.03(2) 0.05(2)
C20A 0.07(3) 0.05(2) 0.05(2) 0.038(19) 0.02(2) 0.03(2)
C21A 0.11(3) 0.05(2) 0.10(3) 0.04(2) 0.07(3) 0.06(2)
C22A 0.06(3) 0.08(3) 0.08(3) 0.04(2) 0.04(3) 0.00(2)
C25A 0.03(2) 0.024(18) 0.043(18) -0.009(16) -0.013(17) 0.008(17)
C26A 0.06(3) 0.10(3) 0.08(3) 0.06(3) 0.04(3) 0.06(3)
C27A 0.04(3) 0.06(2) 0.05(2) 0.03(2) 0.02(2) 0.02(2)
C28A 0.03(3) 0.04(2) 0.09(3) 0.01(2) -0.01(2) 0.00(2)
C29A 0.07(3) 0.07(3) 0.13(4) 0.06(3) 0.05(3) 0.03(3)
C30A 0.13(4) 0.020(19) 0.06(2) 0.012(18) 0.05(3) 0.01(2)
C31A 0.08(3) 0.03(2) 0.10(3) 0.05(2) 0.04(3) 0.02(2)
C32A 0.11(4) 0.05(3) 0.10(3) 0.04(3) 0.02(3) 0.03(3)
C33A 0.11(4) 0.21(6) 0.07(3) 0.11(4) 0.05(3) 0.13(4)
C34A 0.21(6) 0.04(2) 0.021(19) 0.011(17) 0.03(3) 0.00(3)
C35A 0.05(3) 0.06(3) 0.10(3) 0.02(3) 0.02(3) 0.03(3)
C36A 0.07(3) 0.07(3) 0.09(3) 0.06(3) 0.04(3) 0.05(3)
C2B 0.04(2) 0.013(16) 0.07(2) 0.012(17) 0.01(2) -0.007(16)
C3B 0.06(3) 0.05(2) 0.06(2) 0.03(2) 0.04(2) 0.01(2)
C4B 0.05(2) 0.013(14) 0.046(18) 0.008(14) 0.023(18) -0.008(15)
C5B 0.05(3) 0.11(3) 0.07(2) 0.04(3) 0.03(2) 0.05(3)
C6B 0.04(3) 0.05(2) 0.07(3) 0.01(2) 0.00(2) 0.01(2)
C7B 0.13(4) 0.04(2) 0.11(3) 0.06(2) 0.06(3) 0.05(3)
C8B 0.07(3) 0.07(2) 0.09(3) 0.06(2) 0.06(2) 0.03(2)
C10B 0.06(3) 0.15(5) 0.07(3) 0.06(3) 0.03(3) 0.03(3)
C11B 0.09(3) 0.06(2) 0.08(3) 0.02(2) 0.05(3) 0.06(3)
C12B 0.08(4) 0.08(3) 0.11(4) 0.06(3) -0.04(3) -0.03(3)
C13B 0.08(3) 0.07(3) 0.09(3) 0.05(3) 0.03(3) 0.05(3)
C14B 0.03(2) 0.05(2) 0.044(18) 0.006(17) 0.006(18) 0.036(19)
C15B 0.09(3) 0.023(17) 0.035(17) 0.017(15) 0.02(2) 0.005(19)
C16B 0.05(2) 0.030(18) 0.043(19) 0.022(17) 0.011(19) 0.002(18)
C17B 0.07(3) 0.042(19) 0.031(17) 0.013(16) 0.03(2) 0.02(2)
C18B 0.07(3) 0.034(19) 0.07(2) 0.028(19) 0.03(2) 0.02(2)
C19B 0.06(3) 0.07(2) 0.07(2) 0.05(2) 0.05(2) 0.04(2)
C20B 0.14(4) 0.06(2) 0.07(2) 0.03(2) 0.07(3) 0.04(3)
C21B 0.05(3) 0.06(2) 0.05(2) 0.01(2) 0.01(2) 0.02(2)
C22B 0.06(3) 0.07(2) 0.045(19) 0.03(2) 0.02(2) 0.04(2)
C23B 0.09(3) 0.05(2) 0.06(2) 0.04(2) 0.05(2) 0.04(2)
C24B 0.04(2) 0.031(18) 0.09(3) 0.014(19) 0.03(2) 0.028(19)
C25B 0.01(2) 0.05(2) 0.10(3) 0.03(2) 0.00(2) 0.009(19)
C26B 0.06(3) 0.06(3) 0.10(3) 0.05(2) 0.03(3) 0.02(3)
C27B 0.02(2) 0.06(2) 0.05(2) 0.03(2) 0.004(19) 0.00(2)
C28B 0.07(3) 0.009(16) 0.11(3) 0.009(19) 0.02(3) 0.02(2)
C29B 0.10(4) 0.07(3) 0.11(3) 0.06(3) 0.08(3) 0.05(3)
C30B 0.08(3) 0.04(2) 0.07(3) 0.01(2) 0.04(3) 0.03(2)
C31B 0.13(4) 0.05(2) 0.11(3) 0.06(2) 0.09(3) 0.07(3)
C32B 0.08(3) 0.09(3) 0.06(2) 0.02(2) 0.02(2) 0.05(3)
C33B 0.19(5) 0.06(3) 0.10(3) 0.07(3) 0.10(4) 0.08(3)
C34B 0.08(3) 0.05(2) 0.042(19) 0.037(19) 0.02(2) 0.04(2)
C35B 0.08(4) 0.08(3) 0.16(4) 0.07(3) 0.06(4) 0.07(3)
C36B 0.11(4) 0.021(18) 0.09(3) 0.03(2) 0.05(3) 0.03(2)
C4C 0.07(3) 0.011(15) 0.08(2) 0.013(16) 0.05(2) 0.004(17)
C5C 0.06(3) 0.06(2) 0.04(2) 0.014(19) -0.01(2) 0.01(2)
C6C 0.03(3) 0.10(3) 0.07(3) -0.02(2) -0.01(2) 0.03(3)
C7C 0.04(2) 0.07(2) 0.031(18) 0.007(18) 0.002(19) -0.02(2)
C8C 0.06(3) 0.07(3) 0.11(3) 0.02(3) 0.06(3) 0.02(2)
C9C 0.07(3) 0.05(2) 0.06(2) 0.01(2) 0.02(2) -0.01(2)
C10C 0.11(4) 0.07(3) 0.12(3) 0.08(3) 0.07(3) 0.06(3)
C11C 0.09(4) 0.09(3) 0.09(3) 0.04(3) 0.06(3) 0.03(3)
C12C 0.06(3) 0.13(3) 0.017(16) 0.02(2) 0.030(19) 0.05(3)
C13C 0.09(3) 0.05(2) 0.09(3) 0.03(2) 0.06(3) 0.03(2)
C14C 0.05(2) 0.06(2) 0.028(16) 0.037(17) 0.013(17) 0.004(19)
C15C 0.07(3) 0.037(18) 0.028(16) 0.018(15) 0.014(18) 0.016(18)
C16C 0.08(3) 0.07(2) 0.037(18) 0.030(18) 0.04(2) 0.04(2)
C17C 0.04(2) 0.07(2) 0.031(17) 0.013(17) 0.021(18) 0.023(19)
C18C 0.04(2) 0.047(19) 0.026(16) 0.026(15) 0.013(17) 0.003(17)
C19C 0.03(2) 0.05(2) 0.033(17) -0.002(17) 0.008(18) 0.002(19)
C20C 0.07(3) 0.032(19) 0.07(2) 0.027(19) 0.02(2) 0.02(2)
C21C 0.10(3) 0.04(2) 0.05(2) 0.025(19) 0.02(2) 0.01(2)
C22C 0.11(4) 0.08(3) 0.11(3) 0.05(3) 0.08(3) 0.03(3)
C23C 0.05(2) 0.019(16) 0.06(2) 0.009(16) 0.02(2) 0.000(17)
C25C 0.06(3) 0.04(2) 0.06(2) 0.000(18) 0.02(2) 0.04(2)
C26C 0.05(2) 0.07(2) 0.08(2) 0.06(2) 0.04(2) 0.04(2)
C27C 0.04(3) 0.06(2) 0.05(2) 0.017(19) 0.03(2) 0.01(2)
C28C 0.15(5) 0.021(18) 0.11(3) 0.04(2) 0.07(3) 0.05(2)
C29C 0.11(4) 0.07(3) 0.08(3) 0.01(2) 0.06(3) 0.00(3)
C30C 0.10(4) 0.07(3) 0.06(3) 0.03(2) 0.03(3) 0.03(3)
C31C 0.12(4) 0.07(3) 0.06(2) 0.03(2) 0.06(3) 0.06(3)
C32C 0.08(3) 0.07(3) 0.11(3) 0.07(3) 0.07(3) 0.03(2)
C33C 0.13(5) 0.04(2) 0.06(2) 0.02(2) 0.00(3) 0.02(3)
C34C 0.11(4) 0.035(18) 0.09(3) 0.04(2) 0.08(3) 0.05(2)
C35C 0.09(3) 0.04(2) 0.10(3) 0.06(2) 0.03(3) 0.03(2)
C36C 0.07(3) 0.05(2) 0.10(3) 0.05(2) 0.05(2) 0.04(2)
C37 0.18(6) 0.10(4) 0.16(5) 0.10(4) 0.08(5) 0.06(4)
C38 0.15(5) 0.07(3) 0.14(4) 0.08(3) 0.08(4) 0.08(3)
N2A 0.08(2) 0.032(16) 0.081(19) 0.037(16) 0.027(19) 0.034(17)
N1B 0.031(17) 0.034(14) 0.041(14) 0.015(12) 0.012(14) 0.006(13)
N2B 0.044(19) 0.040(16) 0.042(15) 0.019(14) 0.007(15) 0.017(16)
N2C 0.05(2) 0.033(15) 0.051(16) 0.018(14) 0.013(16) 0.014(15)
Fe1A 0.073(4) 0.058(3) 0.064(3) 0.036(3) 0.024(3) 0.033(3)
Fe2A 0.060(4) 0.036(3) 0.057(3) 0.020(2) 0.023(3) 0.021(3)
Fe3A 0.087(5) 0.043(3) 0.060(3) 0.023(3) 0.028(3) 0.024(3)
Fe1B 0.067(4) 0.035(3) 0.070(3) 0.026(3) 0.023(3) 0.019(3)
Fe2B 0.054(3) 0.038(3) 0.051(3) 0.020(2) 0.024(3) 0.017(3)
Fe3B 0.068(4) 0.045(3) 0.065(3) 0.032(3) 0.029(3) 0.026(3)
Fe1C 0.056(4) 0.049(3) 0.058(3) 0.027(3) 0.022(3) 0.023(3)
Fe2C 0.056(4) 0.043(3) 0.054(3) 0.028(3) 0.023(3) 0.022(3)
Fe3C 0.079(4) 0.037(3) 0.066(3) 0.028(3) 0.037(3) 0.022(3)
Au1A 0.0530(9) 0.0355(7) 0.0486(8) 0.0226(7) 0.0208(7) 0.0196(7)
Au2A 0.0592(11) 0.0369(8) 0.0589(8) 0.0206(7) 0.0213(8) 0.0174(8)
Au1B 0.0556(10) 0.0400(7) 0.0479(7) 0.0235(7) 0.0235(8) 0.0222(7)
Au2B 0.0607(11) 0.0550(9) 0.0656(9) 0.0314(8) 0.0208(9) 0.0288(9)
Au1C 0.0550(10) 0.0375(7) 0.0475(7) 0.0235(6) 0.0199(7) 0.0198(7)
Au2C 0.0591(11) 0.0445(8) 0.0671(9) 0.0300(8) 0.0297(9) 0.0219(8)
Cl1 0.088(11) 0.076(8) 0.165(12) 0.032(9) 0.030(10) 0.032(8)
Cl2 0.086(12) 0.076(9) 0.248(19) 0.047(11) 0.020(13) 0.031(9)
Cl3 0.106(10) 0.098(8) 0.076(7) 0.044(7) 0.035(7) 0.042(8)
Cl4 0.094(9) 0.092(8) 0.069(6) 0.048(6) 0.029(7) 0.042(7)

loop_
_atom_type_symbol
_atom_type_description
_atom_type_scat_dispersion_real
_atom_type_scat_dispersion_imag
_atom_type_scat_source
C C 0.0033 0.0016 'International Tables Vol C Tables 4.2.6.8 and 6.1.1.4'
H H 0.0000 0.0000 'International Tables Vol C Tables 4.2.6.8 and 6.1.1.4'
N N 0.0061 0.0033 'International Tables Vol C Tables 4.2.6.8 and 6.1.1.4'
Fe Fe 0.3463 0.8444 'International Tables Vol C Tables 4.2.6.8 and 6.1.1.4'
Au Au -2.0133 8.8022 'International Tables Vol C Tables 4.2.6.8 and 6.1.1.4'
Cl Cl 0.1484 0.1585 'International Tables Vol C Tables 4.2.6.8 and 6.1.1.4'

loop_
_geom_angle_atom_site_label_1
_geom_angle_atom_site_label_2
_geom_angle_atom_site_label_3
_geom_angle
N1A C1A C2A 122(2)
N1A C1A Au1A 117.8(19)
C2A C1A Au1A 119.1(19)
C3A C2A C1A 170(3)
C2A C3A C4A 169(3)
C5A C4A C8A 108.0
C5A C4A C3A 126.6(13)
C8A C4A C3A 125.0(13)
C5A C4A Fe1A 69.6(3)
C8A C4A Fe1A 70.8(4)
C3A C4A Fe1A 120.0(15)
C4A C5A C6A 108.0
C4A C5A Fe1A 70.1(3)
C6A C5A Fe1A 70.6(3)
C4A C5A H5A 126.0
C6A C5A H5A 126.0
Fe1A C5A H5A 124.9
C5A C6A C7A 108.0
C5A C6A Fe1A 69.3(3)
C7A C6A Fe1A 70.8(4)
C5A C6A H6A 126.0
C7A C6A H6A 126.0
Fe1A C6A H6A 125.6
C8A C7A C6A 108.0
C8A C7A Fe1A 69.9(3)
C6A C7A Fe1A 69.4(4)
C8A C7A H7A 126.0
C6A C7A H7A 126.0
Fe1A C7A H7A 126.2
C7A C8A C4A 108.0
C7A C8A Fe1A 70.4(3)
C4A C8A Fe1A 69.2(4)
C7A C8A H8A 126.0
C4A C8A H8A 126.0
Fe1A C8A H8A 126.0
C10A C9A C13A 108.0
C10A C9A Fe1A 71.2(3)
C13A C9A Fe1A 68.3(3)
C10A C9A H9A 126.0
C13A C9A H9A 126.0
Fe1A C9A H9A 126.0
C9A C10A C11A 108.0
C9A C10A Fe1A 68.5(4)
C11A C10A Fe1A 69.6(4)
C9A C10A H10A 126.0
C11A C10A H10A 126.0
Fe1A C10A H10A 127.4
C12A C11A C10A 108.0
C12A C11A Fe1A 68.2(2)
C10A C11A Fe1A 70.4(4)
C12A C11A H11A 126.0
C10A C11A H11A 126.0
Fe1A C11A H11A 127.0
C11A C12A C13A 108.0
C11A C12A Fe1A 71.3(3)
C13A C12A Fe1A 68.8(4)
C11A C12A H12A 126.0
C13A C12A H12A 126.0
Fe1A C12A H12A 125.4
C12A C13A C9A 108.0
C12A C13A Fe1A 70.1(4)
C9A C13A Fe1A 70.7(3)
C12A C13A H13A 126.0
C9A C13A H13A 126.0
Fe1A C13A H13A 124.8
C15A C14A C18A 108.0
C15A C14A N1A 133.8(10)
C18A C14A N1A 117.5(9)
C15A C14A Fe2A 69.4(2)
C18A C14A Fe2A 67.8(3)
N1A C14A Fe2A 120.3(10)
C14A C15A C16A 108.0
C14A C15A Fe2A 70.7(3)
C16A C15A Fe2A 67.1(3)
C14A C15A H15A 126.0
C16A C15A H15A 126.0
Fe2A C15A H15A 127.7
C17A C16A C15A 108.0
C17A C16A Fe2A 68.2(3)
C15A C16A Fe2A 72.2(3)
C17A C16A H16A 126.0
C15A C16A H16A 126.0
Fe2A C16A H16A 125.1
C16A C17A C18A 108.0
C16A C17A Fe2A 70.1(3)
C18A C17A Fe2A 71.4(3)
C16A C17A H17A 126.0
C18A C17A H17A 126.0
Fe2A C17A H17A 124.2
C14A C18A C17A 108.0
C14A C18A Fe2A 72.0(3)
C17A C18A Fe2A 67.3(3)
C14A C18A H18A 126.0
C17A C18A H18A 126.0
Fe2A C18A H18A 126.3
C20A C19A C23A 108.0
C20A C19A N2A 125.1(11)
C23A C19A N2A 126.4(12)
C20A C19A Fe2A 69.0(3)
C23A C19A Fe2A 68.6(2)
N2A C19A Fe2A 121.7(13)
C19A C20A C21A 108.0
C19A C20A Fe2A 70.4(3)
C21A C20A Fe2A 67.9(3)
C19A C20A H20A 126.0
C21A C20A H20A 126.0
Fe2A C20A H20A 127.3
C20A C21A C22A 108.0
C20A C21A Fe2A 70.9(3)
C22A C21A Fe2A 68.9(3)
C20A C21A H21A 126.0
C22A C21A H21A 126.0
Fe2A C21A H21A 125.8
C23A C22A C21A 108.0
C23A C22A Fe2A 70.6(3)
C21A C22A Fe2A 69.3(3)
C23A C22A H22A 126.0
C21A C22A H22A 126.0
Fe2A C22A H22A 125.6
C22A C23A C19A 108.0
C22A C23A Fe2A 68.0(3)
C19A C23A Fe2A 70.7(3)
C22A C23A H23A 126.0
C19A C23A H23A 126.0
Fe2A C23A H23A 126.9
N2A C24A Au2A 175(3)
C26A C25A Au2A 175(3)
C25A C26A C27A 179(3)
C31A C27A C28A 108.0
C31A C27A C26A 128(2)
C28A C27A C26A 124(2)
C31A C27A Fe3A 69.7(4)
C28A C27A Fe3A 69.6(4)
C26A C27A Fe3A 121.1(15)
C29A C28A C27A 108.0
C29A C28A Fe3A 69.6(4)
C27A C28A Fe3A 69.7(4)
C29A C28A H28A 126.0
C27A C28A H28A 126.0
Fe3A C28A H28A 126.2
C28A C29A C30A 108.00(6)
C28A C29A Fe3A 69.7(4)
C30A C29A Fe3A 69.7(4)
C28A C29A H29A 126.0
C30A C29A H29A 126.0
Fe3A C29A H29A 126.2
C31A C30A C29A 108.0
C31A C30A Fe3A 69.7(4)
C29A C30A Fe3A 69.7(5)
C31A C30A H30A 126.0
C29A C30A H30A 126.0
Fe3A C30A H30A 126.2
C27A C31A C30A 108.0
C27A C31A Fe3A 69.7(4)
C30A C31A Fe3A 69.6(4)
C27A C31A H31A 126.0
C30A C31A H31A 126.0
Fe3A C31A H31A 126.2
C36A C32A C33A 108.0
C36A C32A Fe3A 71.5(4)
C33A C32A Fe3A 68.6(5)
C36A C32A H32A 126.0
C33A C32A H32A 126.0
Fe3A C32A H32A 125.5
C34A C33A C32A 108.0
C34A C33A Fe3A 70.7(4)
C32A C33A Fe3A 70.2(4)
C34A C33A H33A 126.0
C32A C33A H33A 126.0
Fe3A C33A H33A 124.6
C33A C34A C35A 108.0
C33A C34A Fe3A 68.3(4)
C35A C34A Fe3A 71.4(4)
C33A C34A H34A 126.0
C35A C34A H34A 126.0
Fe3A C34A H34A 125.9
C36A C35A C34A 108.0
C36A C35A Fe3A 69.8(4)
C34A C35A Fe3A 68.3(4)
C36A C35A H35A 126.0
C34A C35A H35A 126.0
Fe3A C35A H35A 127.4
C32A C36A C35A 108.0
C32A C36A Fe3A 68.1(4)
C35A C36A Fe3A 70.3(4)
C32A C36A H36A 126.0
C35A C36A H36A 126.0
Fe3A C36A H36A 127.2
N1B C1B C2B 114(3)
N1B C1B Au1B 127(2)
C2B C1B Au1B 119(2)
C3B C2B C1B 170(4)
C2B C3B C4B 175(3)
C5B C4B C8B 108.0
C5B C4B C3B 128.9(12)
C8B C4B C3B 123.0(12)
C5B C4B Fe1B 69.6(4)
C8B C4B Fe1B 69.3(3)
C3B C4B Fe1B 123.3(15)
C4B C5B C6B 108.0
C4B C5B Fe1B 69.9(3)
C6B C5B Fe1B 69.2(3)
C4B C5B H5B 126.0
C6B C5B H5B 126.0
Fe1B C5B H5B 126.5
C5B C6B C7B 108.0
C5B C6B Fe1B 70.2(2)
C7B C6B Fe1B 69.4(3)
C5B C6B H6B 126.0
C7B C6B H6B 126.0
Fe1B C6B H6B 126.0
C8B C7B C6B 108.0
C8B C7B Fe1B 70.0(3)
C6B C7B Fe1B 69.8(4)
C8B C7B H7B 126.0
C6B C7B H7B 126.0
Fe1B C7B H7B 125.8
C4B C8B C7B 108.0
C4B C8B Fe1B 70.1(2)
C7B C8B Fe1B 69.2(3)
C4B C8B H8B 126.0
C7B C8B H8B 126.0
Fe1B C8B H8B 126.2
C13B C9B C10B 108.0
C13B C9B Fe1B 70.0(3)
C10B C9B Fe1B 70.4(4)
C13B C9B H9B 126.0
C10B C9B H9B 126.0
Fe1B C9B H9B 125.2
C11B C10B C9B 108.0
C11B C10B Fe1B 71.1(3)
C9B C10B Fe1B 68.2(4)
C11B C10B H10B 126.0
C9B C10B H10B 126.0
Fe1B C10B H10B 126.3
C12B C11B C10B 108.0
C12B C11B Fe1B 69.6(3)
C10B C11B Fe1B 68.2(2)
C12B C11B H11B 126.0
C10B C11B H11B 126.0
Fe1B C11B H11B 127.7
C11B C12B C13B 108.0
C11B C12B Fe1B 70.0(3)
C13B C12B Fe1B 68.0(3)
C11B C12B H12B 126.0
C13B C12B H12B 126.0
Fe1B C12B H12B 127.5
C9B C13B C12B 108.0
C9B C13B Fe1B 68.4(2)
C12B C13B Fe1B 71.2(3)
C9B C13B H13B 126.0
C12B C13B H13B 126.0
Fe1B C13B H13B 126.0
C18B C14B C15B 108.0
C18B C14B N1B 126.8(12)
C15B C14B N1B 124.6(12)
C18B C14B Fe2B 70.7(4)
C15B C14B Fe2B 69.6(3)
N1B C14B Fe2B 132.1(9)
C16B C15B C14B 108.0
C16B C15B Fe2B 70.8(3)
C14B C15B Fe2B 69.3(3)
C16B C15B H15B 126.0
C14B C15B H15B 126.0
Fe2B C15B H15B 125.4
C15B C16B C17B 108.0
C15B C16B Fe2B 68.5(3)
C17B C16B Fe2B 70.4(4)
C15B C16B H16B 126.0
C17B C16B H16B 126.0
Fe2B C16B H16B 126.6
C16B C17B C18B 108.0
C16B C17B Fe2B 69.3(4)
C18B C17B Fe2B 69.1(3)
C16B C17B H17B 126.0
C18B C17B H17B 126.0
Fe2B C17B H17B 127.1
C17B C18B C14B 108.0
C17B C18B Fe2B 70.6(3)
C14B C18B Fe2B 68.6(3)
C17B C18B H18B 126.0
C14B C18B H18B 126.0
Fe2B C18B H18B 126.4
N2B C19B C20B 130.7(13)
N2B C19B C23B 121.2(13)
C20B C19B C23B 108.0
N2B C19B Fe2B 122.2(10)
C20B C19B Fe2B 70.0(3)
C23B C19B Fe2B 70.0(4)
C19B C20B C21B 108.0
C19B C20B Fe2B 69.3(3)
C21B C20B Fe2B 70.4(3)
C19B C20B H20B 126.0
C21B C20B H20B 126.0
Fe2B C20B H20B 125.9
C20B C21B C22B 108.0
C20B C21B Fe2B 69.2(4)
C22B C21B Fe2B 69.8(4)
C20B C21B H21B 126.0
C22B C21B H21B 126.0
Fe2B C21B H21B 126.5
C23B C22B C21B 108.0
C23B C22B Fe2B 69.2(3)
C21B C22B Fe2B 69.8(3)
C23B C22B H22B 126.0
C21B C22B H22B 126.0
Fe2B C22B H22B 126.5
C22B C23B C19B 108.0
C22B C23B Fe2B 70.3(3)
C19B C23B Fe2B 69.3(4)
C22B C23B H23B 126.0
C19B C23B H23B 126.0
Fe2B C23B H23B 126.0
N2B C24B Au2B 171(3)
C26B C25B Au2B 174(3)
C25B C26B C27B 171(4)
C31B C27B C28B 108.0
C31B C27B C26B 127(2)
C28B C27B C26B 125(2)
C31B C27B Fe3B 69.3(4)
C28B C27B Fe3B 69.2(4)
C26B C27B Fe3B 127.4(15)
C29B C28B C27B 108.0
C29B C28B Fe3B 69.0(4)
C27B C28B Fe3B 69.8(5)
C29B C28B H28B 126.0
C27B C28B H28B 126.0
Fe3B C28B H28B 126.7
C28B C29B C30B 108.0
C28B C29B Fe3B 69.9(3)
C30B C29B Fe3B 69.4(4)
C28B C29B H29B 126.0
C30B C29B H29B 126.0
Fe3B C29B H29B 126.3
C29B C30B C31B 108.0
C29B C30B Fe3B 69.3(4)
C31B C30B Fe3B 69.9(4)
C29B C30B H30B 126.0
C31B C30B H30B 126.0
Fe3B C30B H30B 126.3
C27B C31B C30B 108.0
C27B C31B Fe3B 69.8(3)
C30B C31B Fe3B 69.0(4)
C27B C31B H31B 126.0
C30B C31B H31B 126.0
Fe3B C31B H31B 126.8
C33B C32B C36B 108.0
C33B C32B Fe3B 71.0(5)
C36B C32B Fe3B 68.6(4)
C33B C32B H32B 126.0
C36B C32B H32B 126.0
Fe3B C32B H32B 126.0
C32B C33B C34B 108.0
C32B C33B Fe3B 68.5(4)
C34B C33B Fe3B 69.8(4)
C32B C33B H33B 126.0
C34B C33B H33B 126.0
Fe3B C33B H33B 127.3
C33B C34B C35B 108.0
C33B C34B Fe3B 70.0(3)
C35B C34B Fe3B 68.4(4)
C33B C34B H34B 126.0
C35B C34B H34B 126.0
Fe3B C34B H34B 127.2
C36B C35B C34B 108.0
C36B C35B Fe3B 68.7(4)
C34B C35B Fe3B 71.0(4)
C36B C35B H35B 126.0
C34B C35B H35B 126.0
Fe3B C35B H35B 125.9
C32B C36B C35B 108.0
C32B C36B Fe3B 70.3(4)
C35B C36B Fe3B 70.2(4)
C32B C36B H36B 126.0
C35B C36B H36B 126.0
Fe3B C36B H36B 125.1
C2C C1C N1C 117(3)
C2C C1C Au1C 123(3)
N1C C1C Au1C 120(2)
C3C C2C C1C 160(3)
C2C C3C C4C 177(3)
C5C C4C C8C 108.0
C5C C4C C3C 125.5(10)
C8C C4C C3C 126.4(10)
C5C C4C Fe1C 69.6(3)
C8C C4C Fe1C 69.5(3)
C3C C4C Fe1C 123.7(14)
C6C C5C C4C 108.0
C6C C5C Fe1C 69.3(3)
C4C C5C Fe1C 70.0(3)
C6C C5C H5C 126.0
C4C C5C H5C 126.0
Fe1C C5C H5C 126.2
C5C C6C C7C 108.0
C5C C6C Fe1C 70.1(3)
C7C C6C Fe1C 69.6(3)
C5C C6C H6C 126.0
C7C C6C H6C 126.0
Fe1C C6C H6C 125.8
C6C C7C C8C 108.0
C6C C7C Fe1C 69.7(3)
C8C C7C Fe1C 70.1(3)
C6C C7C H7C 126.0
C8C C7C H7C 126.0
Fe1C C7C H7C 125.8
C4C C8C C7C 108.0
C4C C8C Fe1C 70.0(3)
C7C C8C Fe1C 69.3(3)
C4C C8C H8C 126.0
C7C C8C H8C 126.0
Fe1C C8C H8C 126.2
C10C C9C C13C 108.0
C10C C9C Fe1C 69.3(3)
C13C C9C Fe1C 70.1(3)
C10C C9C H9C 126.0
C13C C9C H9C 126.0
Fe1C C9C H9C 126.2
C9C C10C C11C 108.0
C9C C10C Fe1C 69.4(3)
C11C C10C Fe1C 70.1(3)
C9C C10C H10C 126.0
C11C C10C H10C 126.0
Fe1C C10C H10C 126.1
C10C C11C C12C 108.0
C10C C11C Fe1C 68.7(3)
C12C C11C Fe1C 70.0(3)
C10C C11C H11C 126.0
C12C C11C H11C 126.0
Fe1C C11C H11C 126.8
C13C C12C C11C 108.0
C13C C12C Fe1C 69.2(3)
C11C C12C Fe1C 69.1(3)
C13C C12C H12C 126.0
C11C C12C H12C 126.0
Fe1C C12C H12C 127.2
C12C C13C C9C 108.0
C12C C13C Fe1C 70.0(3)
C9C C13C Fe1C 68.7(3)
C12C C13C H13C 126.0
C9C C13C H13C 126.0
Fe1C C13C H13C 126.9
N1C C14C C18C 131.8(11)
N1C C14C C15C 120.2(11)
C18C C14C C15C 108.0
N1C C14C Fe2C 126.4(13)
C18C C14C Fe2C 70.0(3)
C15C C14C Fe2C 69.9(3)
C16C C15C C14C 108.0
C16C C15C Fe2C 69.7(3)
C14C C15C Fe2C 70.4(2)
C16C C15C H15C 126.0
C14C C15C H15C 126.0
Fe2C C15C H15C 125.5
C15C C16C C17C 108.0
C15C C16C Fe2C 70.4(3)
C17C C16C Fe2C 70.1(3)
C15C C16C H16C 126.0
C17C C16C H16C 126.0
Fe2C C16C H16C 125.1
C16C C17C C18C 108.0
C16C C17C Fe2C 70.0(3)
C18C C17C Fe2C 70.4(2)
C16C C17C H17C 126.0
C18C C17C H17C 126.0
Fe2C C17C H17C 125.2
C14C C18C C17C 108.0
C14C C18C Fe2C 70.3(3)
C17C C18C Fe2C 69.7(3)
C14C C18C H18C 126.0
C17C C18C H18C 126.0
Fe2C C18C H18C 125.6
N2C C19C C20C 125.0(10)
N2C C19C C23C 127.0(10)
C20C C19C C23C 108.0
N2C C19C Fe2C 127.4(13)
C20C C19C Fe2C 71.3(3)
C23C C19C Fe2C 68.1(3)
C21C C20C C19C 108.0
C21C C20C Fe2C 69.7(3)
C19C C20C Fe2C 68.2(3)
C21C C20C H20C 126.0
C19C C20C H20C 126.0
Fe2C C20C H20C 127.7
C20C C21C C22C 108.0
C20C C21C Fe2C 70.2(3)
C22C C21C Fe2C 67.9(3)
C20C C21C H21C 126.0
C22C C21C H21C 126.0
Fe2C C21C H21C 127.5
C23C C22C C21C 108.0
C23C C22C Fe2C 68.5(3)
C21C C22C Fe2C 71.4(3)
C23C C22C H22C 126.0
C21C C22C H22C 126.0
Fe2C C22C H22C 125.7
C22C C23C C19C 108.0
C22C C23C Fe2C 70.1(3)
C19C C23C Fe2C 70.6(3)
C22C C23C H23C 126.0
C19C C23C H23C 126.0
Fe2C C23C H23C 124.9
N2C C24C Au2C 171(3)
C26C C25C Au2C 177(3)
C25C C26C C27C 175(3)
C28C C27C C31C 108.0
C28C C27C C26C 129.6(19)
C31C C27C C26C 122.3(19)
C28C C27C Fe3C 69.5(4)
C31C C27C Fe3C 69.6(5)
C26C C27C Fe3C 128.1(16)
C29C C28C C27C 108.0
C29C C28C Fe3C 69.4(3)
C27C C28C Fe3C 69.9(4)
C29C C28C H28C 126.0
C27C C28C H28C 126.0
Fe3C C28C H28C 126.3
C28C C29C C30C 108.0
C28C C29C Fe3C 69.8(4)
C30C C29C Fe3C 69.7(5)
C28C C29C H29C 126.0
C30C C29C H29C 126.0
Fe3C C29C H29C 126.1
C31C C30C C29C 108.0
C31C C30C Fe3C 69.9(3)
C29C C30C Fe3C 69.5(4)
C31C C30C H30C 126.0
C29C C30C H30C 126.0
Fe3C C30C H30C 126.2
C30C C31C C27C 108.0
C30C C31C Fe3C 69.4(3)
C27C C31C Fe3C 69.8(4)
C30C C31C H31C 126.0
C27C C31C H31C 126.0
Fe3C C31C H31C 126.4
C33C C32C C36C 108.0
C33C C32C Fe3C 71.0(4)
C36C C32C Fe3C 69.3(4)
C33C C32C H32C 126.0
C36C C32C H32C 126.0
Fe3C C32C H32C 125.2
C34C C33C C32C 109.0
C34C C33C Fe3C 71.3(3)
C32C C33C Fe3C 67.7(4)
C34C C33C H33C 125.5
C32C C33C H33C 125.5
Fe3C C33C H33C 127.1
C33C C34C C35C 107.4
C33C C34C Fe3C 68.8(4)
C35C C34C Fe3C 68.5(4)
C33C C34C H34C 126.3
C35C C34C H34C 126.3
Fe3C C34C H34C 128.0
C36C C35C C34C 107.6
C36C C35C Fe3C 67.6(3)
C34C C35C Fe3C 70.3(4)
C36C C35C H35C 126.2
C34C C35C H35C 126.2
Fe3C C35C H35C 127.5
C32C C36C C35C 108.0
C32C C36C Fe3C 68.9(4)
C35C C36C Fe3C 71.2(3)
C32C C36C H36C 126.0
C35C C36C H36C 126.0
Fe3C C36C H36C 125.4
Cl1 C37 Cl2 116(2)
Cl1 C37 H37A 108.2
Cl2 C37 H37A 108.2
Cl1 C37 H37B 108.2
Cl2 C37 H37B 108.2
H37A C37 H37B 107.4
Cl3 C38 Cl4 114(3)
Cl3 C38 H38A 108.7
Cl4 C38 H38A 108.7
Cl3 C38 H38B 108.7
Cl4 C38 H38B 108.7
H38A C38 H38B 107.6
C1A N1A C14A 118.7(19)
C1A N1A Au1C 121.5(19)
C14A N1A Au1C 119.6(13)
C24A N2A C19A 175(3)
C1B N1B C14B 121(2)
C1B N1B Au1A 115.9(19)
C14B N1B Au1A 122.7(12)
C24B N2B C19B 173(3)
C14C N1C C1C 124(2)
C14C N1C Au1B 122.3(16)
C1C N1C Au1B 113.4(17)
C24C N2C C19C 175(3)
C13A Fe1A C12A 41.1(2)
C13A Fe1A C9A 41.0(3)
C12A Fe1A C9A 68.6(4)
C13A Fe1A C5A 121.3(7)
C12A Fe1A C5A 156.5(5)
C9A Fe1A C5A 108.5(7)
C13A Fe1A C4A 109.6(5)
C12A Fe1A C4A 121.8(5)
C9A Fe1A C4A 127.6(7)
C5A Fe1A C4A 40.3(2)
C13A Fe1A C11A 68.4(4)
C12A Fe1A C11A 40.5(2)
C9A Fe1A C11A 67.8(4)
C5A Fe1A C11A 162.0(5)
C4A Fe1A C11A 155.6(7)
C13A Fe1A C6A 155.2(8)
C12A Fe1A C6A 162.0(7)
C9A Fe1A C6A 119.9(6)
C5A Fe1A C6A 40.1(2)
C4A Fe1A C6A 67.4(4)
C11A Fe1A C6A 124.9(5)
C13A Fe1A C10A 68.3(4)
C12A Fe1A C10A 68.0(4)
C9A Fe1A C10A 40.2(2)
C5A Fe1A C10A 125.9(6)
C4A Fe1A C10A 163.8(8)
C11A Fe1A C10A 40.0(2)
C6A Fe1A C10A 107.4(4)
C13A Fe1A C8A 127.7(5)
C12A Fe1A C8A 109.1(6)
C9A Fe1A C8A 165.0(6)
C5A Fe1A C8A 67.3(4)
C4A Fe1A C8A 40.0(2)
C11A Fe1A C8A 120.7(7)
C6A Fe1A C8A 67.0(4)
C10A Fe1A C8A 153.9(7)
C13A Fe1A C7A 163.9(7)
C12A Fe1A C7A 126.0(7)
C9A Fe1A C7A 153.6(5)
C5A Fe1A C7A 67.2(3)
C4A Fe1A C7A 67.0(4)
C11A Fe1A C7A 107.7(6)
C6A Fe1A C7A 39.8(2)
C10A Fe1A C7A 119.6(5)
C8A Fe1A C7A 39.7(2)
C17A Fe2A C22A 104.5(5)
C17A Fe2A C21A 118.1(5)
C22A Fe2A C21A 41.7(2)
C17A Fe2A C16A 41.7(2)
C22A Fe2A C16A 124.1(5)
C21A Fe2A C16A 106.2(5)
C17A Fe2A C23A 123.7(5)
C22A Fe2A C23A 41.39(18)
C21A Fe2A C23A 69.7(3)
C16A Fe2A C23A 162.1(6)
C17A Fe2A C18A 41.4(2)
C22A Fe2A C18A 118.3(5)
C21A Fe2A C18A 154.0(6)
C16A Fe2A C18A 69.3(4)
C23A Fe2A C18A 106.4(4)
C17A Fe2A C20A 154.7(6)
C22A Fe2A C20A 69.6(4)
C21A Fe2A C20A 41.2(2)
C16A Fe2A C20A 120.2(5)
C23A Fe2A C20A 68.9(3)
C18A Fe2A C20A 163.2(6)
C17A Fe2A C19A 162.0(5)
C22A Fe2A C19A 69.2(3)
C21A Fe2A C19A 69.1(4)
C16A Fe2A C19A 155.6(5)
C23A Fe2A C19A 40.7(2)
C18A Fe2A C19A 125.5(5)
C20A Fe2A C19A 40.6(2)
C17A Fe2A C15A 69.0(3)
C22A Fe2A C15A 162.8(6)
C21A Fe2A C15A 126.1(5)
C16A Fe2A C15A 40.70(18)
C23A Fe2A C15A 155.4(6)
C18A Fe2A C15A 68.0(3)
C20A Fe2A C15A 109.1(4)
C19A Fe2A C15A 121.7(5)
C17A Fe2A C14A 68.6(4)
C22A Fe2A C14A 154.2(5)
C21A Fe2A C14A 163.6(5)
C16A Fe2A C14A 68.2(3)
C23A Fe2A C14A 120.5(5)
C18A Fe2A C14A 40.2(2)
C20A Fe2A C14A 127.1(5)
C19A Fe2A C14A 109.3(5)
C15A Fe2A C14A 39.86(18)
C33A Fe3A C32A 41.1(2)
C33A Fe3A C34A 41.0(2)
C32A Fe3A C34A 68.7(3)
C33A Fe3A C29A 120.5(8)
C32A Fe3A C29A 151.9(9)
C34A Fe3A C29A 112.3(8)
C33A Fe3A C30A 154.9(9)
C32A Fe3A C30A 163.5(9)
C34A Fe3A C30A 121.5(7)
C29A Fe3A C30A 40.6(2)
C33A Fe3A C28A 108.3(7)
C32A Fe3A C28A 116.1(7)
C34A Fe3A C28A 131.2(9)
C29A Fe3A C28A 40.6(2)
C30A Fe3A C28A 68.4(3)
C33A Fe3A C31A 163.3(8)
C32A Fe3A C31A 124.4(8)
C34A Fe3A C31A 152.8(8)
C29A Fe3A C31A 68.4(3)
C30A Fe3A C31A 40.6(2)
C28A Fe3A C31A 68.3(3)
C33A Fe3A C27A 126.3(7)
C32A Fe3A C27A 104.1(6)
C34A Fe3A C27A 166.6(8)
C29A Fe3A C27A 68.4(3)
C30A Fe3A C27A 68.3(3)
C28A Fe3A C27A 40.6(2)
C31A Fe3A C27A 40.6(2)
C33A Fe3A C36A 68.4(3)
C32A Fe3A C36A 40.4(2)
C34A Fe3A C36A 67.8(3)
C29A Fe3A C36A 167.6(8)
C30A Fe3A C36A 127.9(8)
C28A Fe3A C36A 148.7(8)
C31A Fe3A C36A 105.5(8)
C27A Fe3A C36A 114.6(8)
C33A Fe3A C35A 68.3(3)
C32A Fe3A C35A 67.9(3)
C34A Fe3A C35A 40.3(2)
C29A Fe3A C35A 132.2(7)
C30A Fe3A C35A 110.5(7)
C28A Fe3A C35A 170.1(9)
C31A Fe3A C35A 117.7(8)
C27A Fe3A C35A 149.0(9)
C36A Fe3A C35A 39.9(2)
C9B Fe1B C13B 41.5(3)
C9B Fe1B C10B 41.4(2)
C13B Fe1B C10B 69.4(4)
C9B Fe1B C7B 155.9(7)
C13B Fe1B C7B 121.3(5)
C10B Fe1B C7B 162.1(7)
C9B Fe1B C6B 159.6(5)
C13B Fe1B C6B 158.7(5)
C10B Fe1B C6B 124.7(6)
C7B Fe1B C6B 40.9(2)
C9B Fe1B C8B 118.8(6)
C13B Fe1B C8B 105.3(6)
C10B Fe1B C8B 155.5(5)
C7B Fe1B C8B 40.8(2)
C6B Fe1B C8B 68.6(4)
C9B Fe1B C5B 121.5(4)
C13B Fe1B C5B 157.9(5)
C10B Fe1B C5B 107.2(5)
C7B Fe1B C5B 68.5(4)
C6B Fe1B C5B 40.7(3)
C8B Fe1B C5B 68.3(4)
C9B Fe1B C4B 104.1(4)
C13B Fe1B C4B 121.1(6)
C10B Fe1B C4B 120.3(4)
C7B Fe1B C4B 68.5(4)
C6B Fe1B C4B 68.4(4)
C8B Fe1B C4B 40.6(2)
C5B Fe1B C4B 40.5(2)
C9B Fe1B C12B 69.1(4)
C13B Fe1B C12B 40.8(2)
C10B Fe1B C12B 68.6(4)
C7B Fe1B C12B 109.1(4)
C6B Fe1B C12B 124.5(5)
C8B Fe1B C12B 123.8(5)
C5B Fe1B C12B 159.9(7)
C4B Fe1B C12B 158.9(7)
C9B Fe1B C11B 69.0(4)
C13B Fe1B C11B 68.6(4)
C10B Fe1B C11B 40.7(2)
C7B Fe1B C11B 126.2(5)
C6B Fe1B C11B 110.3(6)
C8B Fe1B C11B 161.4(5)
C5B Fe1B C11B 123.8(6)
C4B Fe1B C11B 157.7(5)
C12B Fe1B C11B 40.4(2)
C14B Fe2B C15B 41.03(17)
C14B Fe2B C19B 116.9(5)
C15B Fe2B C19B 148.9(6)
C14B Fe2B C20B 148.7(7)
C15B Fe2B C20B 169.1(6)
C19B Fe2B C20B 40.73(17)
C14B Fe2B C23B 109.8(5)
C15B Fe2B C23B 116.3(6)
C19B Fe2B C23B 40.73(18)
C20B Fe2B C23B 68.4(2)
C14B Fe2B C18B 40.77(17)
C15B Fe2B C18B 68.6(2)
C19B Fe2B C18B 109.9(6)
C20B Fe2B C18B 116.2(7)
C23B Fe2B C18B 132.9(6)
C14B Fe2B C16B 68.5(2)
C15B Fe2B C16B 40.67(17)
C19B Fe2B C16B 169.8(7)
C20B Fe2B C16B 130.3(6)
C23B Fe2B C16B 147.8(7)
C18B Fe2B C16B 68.0(3)
C14B Fe2B C21B 170.2(8)
C15B Fe2B C21B 130.4(6)
C19B Fe2B C21B 68.2(2)
C20B Fe2B C21B 40.48(16)
C23B Fe2B C21B 68.1(3)
C18B Fe2B C21B 147.5(7)
C16B Fe2B C21B 107.8(5)
C14B Fe2B C22B 132.0(7)
C15B Fe2B C22B 108.6(6)
C19B Fe2B C22B 68.2(3)
C20B Fe2B C22B 68.1(2)
C23B Fe2B C22B 40.47(19)
C18B Fe2B C22B 171.6(6)
C16B Fe2B C22B 115.4(6)
C21B Fe2B C22B 40.32(18)
C14B Fe2B C17B 68.2(3)
C15B Fe2B C17B 68.2(2)
C19B Fe2B C17B 131.9(7)
C20B Fe2B C17B 108.6(6)
C23B Fe2B C17B 171.4(7)
C18B Fe2B C17B 40.28(19)
C16B Fe2B C17B 40.22(18)
C21B Fe2B C17B 115.3(5)
C22B Fe2B C17B 147.0(6)
C36B Fe3B C29B 155.6(7)
C36B Fe3B C30B 119.9(7)
C29B Fe3B C30B 41.3(2)
C36B Fe3B C28B 161.8(8)
C29B Fe3B C28B 41.1(2)
C30B Fe3B C28B 69.3(3)
C36B Fe3B C35B 41.2(2)
C29B Fe3B C35B 119.6(7)
C30B Fe3B C35B 105.5(6)
C28B Fe3B C35B 155.9(9)
C36B Fe3B C31B 106.7(7)
C29B Fe3B C31B 69.3(3)
C30B Fe3B C31B 41.1(2)
C28B Fe3B C31B 69.0(3)
C35B Fe3B C31B 123.3(7)
C36B Fe3B C32B 41.1(2)
C29B Fe3B C32B 161.2(8)
C30B Fe3B C32B 156.8(9)
C28B Fe3B C32B 124.9(6)
C35B Fe3B C32B 68.9(3)
C31B Fe3B C32B 121.9(8)
C36B Fe3B C27B 124.5(8)
C29B Fe3B C27B 69.1(3)
C30B Fe3B C27B 69.1(3)
C28B Fe3B C27B 40.9(2)
C35B Fe3B C27B 161.0(9)
C31B Fe3B C27B 40.9(2)
C32B Fe3B C27B 108.5(6)
C36B Fe3B C34B 68.7(3)
C29B Fe3B C34B 106.4(7)
C30B Fe3B C34B 122.9(7)
C28B Fe3B C34B 121.3(8)
C35B Fe3B C34B 40.6(2)
C31B Fe3B C34B 160.0(7)
C32B Fe3B C34B 68.3(3)
C27B Fe3B C34B 157.5(8)
C36B Fe3B C33B 68.7(3)
C29B Fe3B C33B 123.9(8)
C30B Fe3B C33B 160.1(9)
C28B Fe3B C33B 108.3(7)
C35B Fe3B C33B 68.3(3)
C31B Fe3B C33B 158.1(8)
C32B Fe3B C33B 40.6(2)
C27B Fe3B C33B 122.8(6)
C34B Fe3B C33B 40.2(2)
C10C Fe1C C9C 41.3(2)
C10C Fe1C C11C 41.2(2)
C9C Fe1C C11C 69.3(4)
C10C Fe1C C13C 69.3(4)
C9C Fe1C C13C 41.1(3)
C11C Fe1C C13C 69.0(4)
C10C Fe1C C12C 69.1(4)
C9C Fe1C C12C 69.1(4)
C11C Fe1C C12C 40.9(2)
C13C Fe1C C12C 40.8(2)
C10C Fe1C C7C 162.4(6)
C9C Fe1C C7C 156.1(6)
C11C Fe1C C7C 126.9(5)
C13C Fe1C C7C 122.5(5)
C12C Fe1C C7C 110.3(4)
C10C Fe1C C6C 123.8(6)
C9C Fe1C C6C 160.0(6)
C11C Fe1C C6C 108.2(5)
C13C Fe1C C6C 158.0(5)
C12C Fe1C C6C 122.8(5)
C7C Fe1C C6C 40.7(2)
C10C Fe1C C8C 153.7(5)
C9C Fe1C C8C 119.5(5)
C11C Fe1C C8C 164.3(5)
C13C Fe1C C8C 108.3(5)
C12C Fe1C C8C 127.2(5)
C7C Fe1C C8C 40.6(2)
C6C Fe1C C8C 68.3(4)
C10C Fe1C C5C 104.9(5)
C9C Fe1C C5C 122.3(5)
C11C Fe1C C5C 119.9(5)
C13C Fe1C C5C 160.2(6)
C12C Fe1C C5C 156.5(6)
C7C Fe1C C5C 68.2(4)
C6C Fe1C C5C 40.6(2)
C8C Fe1C C5C 68.1(4)
C10C Fe1C C4C 117.9(5)
C9C Fe1C C4C 105.0(5)
C11C Fe1C C4C 154.0(6)
C13C Fe1C C4C 124.3(6)
C12C Fe1C C4C 162.7(6)
C7C Fe1C C4C 68.1(4)
C6C Fe1C C4C 68.1(4)
C8C Fe1C C4C 40.4(2)
C5C Fe1C C4C 40.4(2)
C23C Fe2C C22C 41.4(2)
C23C Fe2C C19C 41.3(2)
C22C Fe2C C19C 69.2(4)
C23C Fe2C C21C 68.9(4)
C22C Fe2C C21C 40.7(2)
C19C Fe2C C21C 68.3(4)
C23C Fe2C C20C 68.8(4)
C22C Fe2C C20C 68.4(4)
C19C Fe2C C20C 40.5(2)
C21C Fe2C C20C 40.2(2)
C23C Fe2C C16C 154.4(5)
C22C Fe2C C16C 119.0(4)
C19C Fe2C C16C 162.6(5)
C21C Fe2C C16C 107.0(4)
C20C Fe2C C16C 125.3(4)
C23C Fe2C C17C 120.2(5)
C22C Fe2C C17C 106.6(4)
C19C Fe2C C17C 156.4(5)
C21C Fe2C C17C 124.4(4)
C20C Fe2C C17C 161.3(5)
C16C Fe2C C17C 40.0(2)
C23C Fe2C C15C 163.8(5)
C22C Fe2C C15C 154.1(5)
C19C Fe2C C15C 126.8(5)
C21C Fe2C C15C 120.6(4)
C20C Fe2C C15C 109.2(4)
C16C Fe2C C15C 39.9(2)
C17C Fe2C C15C 67.0(4)
C23C Fe2C C18C 108.5(4)
C22C Fe2C C18C 125.3(5)
C19C Fe2C C18C 122.6(4)
C21C Fe2C C18C 161.5(5)
C20C Fe2C C18C 157.5(5)
C16C Fe2C C18C 67.0(4)
C17C Fe2C C18C 39.9(2)
C15C Fe2C C18C 66.8(3)
C23C Fe2C C14C 126.9(4)
C22C Fe2C C14C 163.0(5)
C19C Fe2C C14C 110.2(4)
C21C Fe2C C14C 156.0(5)
C20C Fe2C C14C 122.9(5)
C16C Fe2C C14C 66.9(4)
C17C Fe2C C14C 66.9(3)
C15C Fe2C C14C 39.7(2)
C18C Fe2C C14C 39.7(2)
C32C Fe3C C36C 41.7(2)
C32C Fe3C C33C 41.3(3)
C36C Fe3C C33C 69.5(4)
C32C Fe3C C29C 161.2(9)
C36C Fe3C C29C 156.4(8)
C33C Fe3C C29C 125.0(8)
C32C Fe3C C30C 155.7(9)
C36C Fe3C C30C 119.9(8)
C33C Fe3C C30C 161.7(7)
C29C Fe3C C30C 40.8(2)
C32C Fe3C C28C 123.6(7)
C36C Fe3C C28C 160.3(6)
C33C Fe3C C28C 108.1(7)
C29C Fe3C C28C 40.8(2)
C30C Fe3C C28C 68.6(4)
C32C Fe3C C35C 69.4(4)
C36C Fe3C C35C 41.1(2)
C33C Fe3C C35C 68.6(4)
C29C Fe3C C35C 121.8(6)
C30C Fe3C C35C 107.3(6)
C28C Fe3C C35C 157.7(7)
C32C Fe3C C31C 119.8(6)
C36C Fe3C C31C 105.6(7)
C33C Fe3C C31C 156.4(6)
C29C Fe3C C31C 68.6(4)
C30C Fe3C C31C 40.7(3)
C28C Fe3C C31C 68.5(4)
C35C Fe3C C31C 123.6(8)
C32C Fe3C C27C 106.0(5)
C36C Fe3C C27C 122.8(6)
C33C Fe3C C27C 121.5(7)
C29C Fe3C C27C 68.5(4)
C30C Fe3C C27C 68.5(4)
C28C Fe3C C27C 40.7(2)
C35C Fe3C C27C 160.2(9)
C31C Fe3C C27C 40.6(2)
C32C Fe3C C34C 68.9(4)
C36C Fe3C C34C 69.4(4)
C33C Fe3C C34C 39.9(2)
C29C Fe3C C34C 108.6(6)
C30C Fe3C C34C 125.4(6)
C28C Fe3C C34C 122.0(8)
C35C Fe3C C34C 41.3(2)
C31C Fe3C C34C 161.7(8)
C27C Fe3C C34C 156.8(9)
C1A Au1A N1B 173.9(11)
C1A Au1A Au1C 61.2(8)
N1B Au1A Au1C 118.2(6)
C1A Au1A Au2A 100.6(8)
N1B Au1A Au2A 85.2(7)
Au1C Au1A Au2A 82.88(5)
C1A Au1A Au1B 120.5(8)
N1B Au1A Au1B 59.2(6)
Au1C Au1A Au1B 59.33(4)
Au2A Au1A Au1B 72.69(4)
C24A Au2A C25A 171.0(13)
C24A Au2A Au2B 77.8(8)
C25A Au2A Au2B 98.2(9)
C24A Au2A Au1A 81.7(9)
C25A Au2A Au1A 106.1(9)
Au2B Au2A Au1A 84.70(4)
C1B Au1B N1C 177.4(13)
C1B Au1B Au1C 117.2(9)
N1C Au1B Au1C 61.9(7)
C1B Au1B Au1A 58.1(9)
N1C Au1B Au1A 120.7(7)
Au1C Au1B Au1A 59.16(3)
C25B Au2B C24B 177.7(13)
C25B Au2B Au2A 95.3(10)
C24B Au2B Au2A 86.7(10)
C1C Au1C N1A 171.6(12)
C1C Au1C Au1A 125.7(11)
N1A Au1C Au1A 59.4(7)
C1C Au1C Au1B 64.7(10)
N1A Au1C Au1B 120.9(7)
Au1A Au1C Au1B 61.51(4)
C24C Au2C C25C 177.0(16)

loop_
_geom_bond_atom_site_label_1
_geom_bond_atom_site_label_2
_geom_bond_distance
C1A N1A 1.31(3)
C1A C2A 1.40(4)
C1A Au1A 1.98(3)
C2A C3A 1.22(4)
C3A C4A 1.47(3)
C4A C5A 1.4200
C4A C8A 1.4200
C4A Fe1A 2.066(11)
C5A C6A 1.4200
C5A Fe1A 2.060(12)
C5A H5A 0.9500
C6A C7A 1.4200
C6A Fe1A 2.077(10)
C6A H6A 0.9500
C7A C8A 1.4200
C7A Fe1A 2.094(12)
C7A H7A 0.9500
C8A Fe1A 2.088(13)
C8A H8A 0.9500
C9A C10A 1.4198
C9A C13A 1.4202
C9A Fe1A 2.045(13)
C9A H9A 0.9500
C10A C11A 1.4200
C10A Fe1A 2.081(12)
C10A H10A 0.9500
C11A C12A 1.4200
C11A Fe1A 2.072(12)
C11A H11A 0.9500
C12A C13A 1.4200
C12A Fe1A 2.029(11)
C12A H12A 0.9500
C13A Fe1A 2.013(11)
C13A H13A 0.9500
C14A C15A 1.4199
C14A C18A 1.4200
C14A N1A 1.52(2)
C14A Fe2A 2.092(10)
C15A C16A 1.4200
C15A Fe2A 2.074(9)
C15A H15A 0.9500
C16A C17A 1.4199
C16A Fe2A 2.005(10)
C16A H16A 0.9500
C17A C18A 1.4200
C17A Fe2A 1.981(12)
C17A H17A 0.9500
C18A Fe2A 2.035(12)
C18A H18A 0.9500
C19A C20A 1.4199
C19A C23A 1.4200
C19A N2A 1.44(3)
C19A Fe2A 2.053(11)
C20A C21A 1.4200
C20A Fe2A 2.035(12)
C20A H20A 0.9500
C21A C22A 1.4202
C21A Fe2A 1.996(11)
C21A H21A 0.9500
C22A C23A 1.4198
C22A Fe2A 1.990(9)
C22A H22A 0.9500
C23A Fe2A 2.026(9)
C23A H23A 0.9500
C24A N2A 1.15(3)
C24A Au2A 1.90(3)
C25A C26A 1.25(5)
C25A Au2A 1.95(3)
C26A C27A 1.43(5)
C27A C31A 1.4200
C27A C28A 1.4200
C27A Fe3A 2.046(12)
C28A C29A 1.4200
C28A Fe3A 2.045(12)
C28A H28A 0.9500
C29A C30A 1.4200
C29A Fe3A 2.044(12)
C29A H29A 0.9500
C30A C31A 1.4200
C30A Fe3A 2.044(11)
C30A H30A 0.9500
C31A Fe3A 2.046(13)
C31A H31A 0.9500
C32A C36A 1.4200
C32A C33A 1.4200
C32A Fe3A 2.031(12)
C32A H32A 0.9500
C33A C34A 1.4200
C33A Fe3A 2.010(12)
C33A H33A 0.9500
C34A C35A 1.4201
C34A Fe3A 2.043(12)
C34A H34A 0.9500
C35A C36A 1.4200
C35A Fe3A 2.083(12)
C35A H35A 0.9500
C36A Fe3A 2.076(13)
C36A H36A 0.9500
C1B N1B 1.31(3)
C1B C2B 1.54(4)
C1B Au1B 1.92(3)
C2B C3B 1.09(4)
C3B C4B 1.52(4)
C4B C5B 1.4200
C4B C8B 1.4200
C4B Fe1B 2.053(11)
C5B C6B 1.4200
C5B Fe1B 2.050(12)
C5B H5B 0.9500
C6B C7B 1.4200
C6B Fe1B 2.036(13)
C6B H6B 0.9500
C7B C8B 1.4200
C7B Fe1B 2.031(11)
C7B H7B 0.9500
C8B Fe1B 2.041(12)
C8B H8B 0.9500
C9B C13B 1.4200
C9B C10B 1.4201
C9B Fe1B 1.993(12)
C9B H9B 0.9500
C10B C11B 1.4200
C10B Fe1B 2.022(11)
C10B H10B 0.9500
C11B C12B 1.4199
C11B Fe1B 2.060(12)
C11B H11B 0.9500
C12B C13B 1.4200
C12B Fe1B 2.056(11)
C12B H12B 0.9500
C13B Fe1B 2.014(13)
C13B H13B 0.9500
C14B C18B 1.4200
C14B C15B 1.4201
C14B N1B 1.49(2)
C14B Fe2B 2.024(8)
C15B C16B 1.4200
C15B Fe2B 2.028(9)
C15B H15B 0.9500
C16B C17B 1.4200
C16B Fe2B 2.058(9)
C16B H16B 0.9500
C17B C18B 1.4200
C17B Fe2B 2.072(10)
C17B H17B 0.9500
C18B Fe2B 2.052(10)
C18B H18B 0.9500
C19B N2B 1.41(3)
C19B C20B 1.4200
C19B C23B 1.4200
C19B Fe2B 2.035(9)
C20B C21B 1.4200
C20B Fe2B 2.045(9)
C20B H20B 0.9500
C21B C22B 1.4201
C21B Fe2B 2.060(9)
C21B H21B 0.9500
C22B C23B 1.4199
C22B Fe2B 2.060(11)
C22B H22B 0.9500
C23B Fe2B 2.045(10)
C23B H23B 0.9500
C24B N2B 1.10(3)
C24B Au2B 1.98(3)
C25B C26B 1.25(5)
C25B Au2B 1.92(3)
C26B C27B 1.46(5)
C27B C31B 1.4200
C27B C28B 1.4200
C27B Fe3B 2.035(11)
C28B C29B 1.4200
C28B Fe3B 2.026(11)
C28B H28B 0.9500
C29B C30B 1.4200
C29B Fe3B 2.015(12)
C29B H29B 0.9500
C30B C31B 1.4200
C30B Fe3B 2.015(11)
C30B H30B 0.9500
C31B Fe3B 2.028(13)
C31B H31B 0.9500
C32B C33B 1.4200
C32B C36B 1.4200
C32B Fe3B 2.032(11)
C32B H32B 0.9500
C33B C34B 1.4200
C33B Fe3B 2.065(11)
C33B H33B 0.9500
C34B C35B 1.4200
C34B Fe3B 2.063(12)
C34B H34B 0.9500
C35B C36B 1.4200
C35B Fe3B 2.028(10)
C35B H35B 0.9500
C36B Fe3B 2.009(12)
C36B H36B 0.9500
C1C C2C 1.30(4)
C1C N1C 1.51(4)
C1C Au1C 1.88(3)
C2C C3C 1.28(4)
C3C C4C 1.42(3)
C4C C5C 1.4200
C4C C8C 1.4200
C4C Fe1C 2.059(10)
C5C C6C 1.4200
C5C Fe1C 2.053(11)
C5C H5C 0.9500
C6C C7C 1.4200
C6C Fe1C 2.043(13)
C6C H6C 0.9500
C7C C8C 1.4200
C7C Fe1C 2.042(12)
C7C H7C 0.9500
C8C Fe1C 2.052(11)
C8C H8C 0.9500
C9C C10C 1.4199
C9C C13C 1.4200
C9C Fe1C 2.012(12)
C9C H9C 0.9500
C10C C11C 1.4200
C10C Fe1C 2.011(12)
C10C H10C 0.9500
C11C C12C 1.4201
C11C Fe1C 2.028(11)
C11C H11C 0.9500
C12C C13C 1.4199
C12C Fe1C 2.041(10)
C12C H12C 0.9500
C13C Fe1C 2.031(12)
C13C H13C 0.9500
C14C N1C 1.39(2)
C14C C18C 1.4200
C14C C15C 1.4201
C14C Fe2C 2.093(11)
C15C C16C 1.4199
C15C Fe2C 2.086(11)
C15C H15C 0.9500
C16C C17C 1.4200
C16C Fe2C 2.077(11)
C16C H16C 0.9500
C17C C18C 1.4201
C17C Fe2C 2.078(11)
C17C H17C 0.9500
C18C Fe2C 2.088(11)
C18C H18C 0.9500
C19C N2C 1.39(2)
C19C C20C 1.4200
C19C C23C 1.4202
C19C Fe2C 2.029(11)
C20C C21C 1.4200
C20C Fe2C 2.070(11)
C20C H20C 0.9500
C21C C22C 1.4201
C21C Fe2C 2.063(10)
C21C H21C 0.9500
C22C C23C 1.4199
C22C Fe2C 2.018(11)
C22C H22C 0.9500
C23C Fe2C 1.997(11)
C23C H23C 0.9500
C24C N2C 1.25(4)
C24C Au2C 1.85(3)
C25C C26C 1.30(4)
C25C Au2C 1.91(4)
C26C C27C 1.43(3)
C27C C28C 1.4200
C27C C31C 1.4200
C27C Fe3C 2.046(11)
C28C C29C 1.4200
C28C Fe3C 2.041(12)
C28C H28C 0.9500
C29C C30C 1.4200
C29C Fe3C 2.036(12)
C29C H29C 0.9500
C30C C31C 1.4200
C30C Fe3C 2.037(13)
C30C H30C 0.9500
C31C Fe3C 2.043(14)
C31C H31C 0.9500
C32C C33C 1.4200
C32C C36C 1.4200
C32C Fe3C 1.991(12)
C32C H32C 0.9500
C33C C34C 1.4017
C33C Fe3C 2.035(14)
C33C H33C 0.9500
C34C C35C 1.4491
C34C Fe3C 2.068(12)
C34C H34C 0.9500
C35C C36C 1.4200
C35C Fe3C 2.043(12)
C35C H35C 0.9500
C36C Fe3C 1.996(13)
C36C H36C 0.9500
C37 Cl1 1.66(5)
C37 Cl2 1.72(5)
C37 H37A 0.9900
C37 H37B 0.9900
C38 Cl3 1.70(4)
C38 Cl4 1.73(4)
C38 H38A 0.9900
C38 H38B 0.9900
N1A Au1C 1.994(19)
N1B Au1A 2.03(2)
N1C Au1B 2.06(2)
Au1A Au1C 3.2782(18)
Au1A Au2A 3.352(2)
Au1A Au1B 3.3559(16)
Au2A Au2B 3.1647(18)
Au1B Au1C 3.2842(17)
